data_4026216
loop_
_publ_author_name
'Guolin Cheng'
'Xinyan Wang'
'Rui Zhu'
'Changwei Shao'
'Jimin Xu'
'Yuefei Hu'

_publ_section_title
;
 Total Synthesis of (-)-Cocaine and (-)-Ferruginine
;
_journal_name_full 'Journal of Organic Chemistry'
_journal_page_first 2694
_journal_page_last 2700
_journal_paper_doi 10.1021/jo200069m
_journal_volume 76
_journal_year 2011
_chemical_absolute_configuration rmad
_chemical_formula_moiety 'C13 H19 Br N2 O3'
_chemical_formula_sum 'C13 H19 Br N2 O3'
_chemical_formula_weight 331.21
_chemical_name_systematic
; 
 ? 
;
_space_group_IT_number 19
_symmetry_cell_setting orthorhombic
_symmetry_space_group_name_Hall 'P 2ac 2ab'
_symmetry_space_group_name_H-M 'P 21 21 21'
_atom_sites_solution_hydrogens geom
_atom_sites_solution_primary direct
_atom_sites_solution_secondary difmap
_audit_creation_method SHELXL-97
_cell_angle_alpha 90.00
_cell_angle_beta 90.00
_cell_angle_gamma 90.00
_cell_formula_units_Z 4
_cell_length_a 6.0781(19)
_cell_length_b 12.324(4)
_cell_length_c 19.719(6)
_cell_measurement_reflns_used 4810
_cell_measurement_temperature 293(2)
_cell_measurement_theta_max 27.9
_cell_measurement_theta_min 1.9
_cell_volume 1477.1(8)
_computing_cell_refinement CrystalClear
_computing_data_collection CrystalClear
_computing_data_reduction CrystalClear
_computing_publication_material 'CrystalStructure 3.7.0'
_computing_structure_refinement 'SHELXL-97 (Sheldrick, 1997)'
_computing_structure_solution 'SHELXS-97 (Sheldrick, 1990)'
_diffrn_ambient_temperature 293(2)
_diffrn_detector_area_resol_mean 14.63
_diffrn_measured_fraction_theta_full 0.998
_diffrn_measured_fraction_theta_max 0.998
_diffrn_measurement_device_type 'Rigaku Saturn CCD detector'
_diffrn_measurement_method '\w and \f scans'
_diffrn_radiation_monochromator confocal
_diffrn_radiation_source 'rotating anode'
_diffrn_radiation_type MoK\a
_diffrn_radiation_wavelength 0.71070
_diffrn_reflns_av_R_equivalents 0.0376
_diffrn_reflns_av_sigmaI/netI 0.0569
_diffrn_reflns_limit_h_max 8
_diffrn_reflns_limit_h_min -7
_diffrn_reflns_limit_k_max 16
_diffrn_reflns_limit_k_min -16
_diffrn_reflns_limit_l_max 25
_diffrn_reflns_limit_l_min -22
_diffrn_reflns_number 13751
_diffrn_reflns_theta_full 27.89
_diffrn_reflns_theta_max 27.89
_diffrn_reflns_theta_min 1.95
_diffrn_standards_decay_% 0
_diffrn_standards_interval_count 0
_diffrn_standards_interval_time 0
_diffrn_standards_number 0
_exptl_absorpt_coefficient_mu 2.789
_exptl_absorpt_correction_T_max 0.6337
_exptl_absorpt_correction_T_min 0.5790
_exptl_absorpt_correction_type multi-scan
_exptl_absorpt_process_details CrystalClear
_exptl_crystal_colour colorless
_exptl_crystal_density_diffrn 1.489
_exptl_crystal_description block
_exptl_crystal_F_000 680
_exptl_crystal_size_max 0.22
_exptl_crystal_size_mid 0.20
_exptl_crystal_size_min 0.18
_refine_diff_density_max 0.562
_refine_diff_density_min -0.395
_refine_diff_density_rms 0.069
_refine_ls_abs_structure_details 'Flack H D (1983), Acta Cryst. A39, 876-881'
_refine_ls_abs_structure_Flack 0.001(8)
_refine_ls_extinction_coef 0.0241(11)
_refine_ls_extinction_expression Fc^*^=kFc[1+0.001xFc^2^\l^3^/sin(2\q)]^-1/4^
_refine_ls_extinction_method SHELXL
_refine_ls_goodness_of_fit_ref 0.887
_refine_ls_hydrogen_treatment constr
_refine_ls_matrix_type full
_refine_ls_number_parameters 176
_refine_ls_number_reflns 3505
_refine_ls_number_restraints 0
_refine_ls_restrained_S_all 0.887
_refine_ls_R_factor_all 0.0503
_refine_ls_R_factor_gt 0.0357
_refine_ls_shift/su_max 0.001
_refine_ls_shift/su_mean 0.000
_refine_ls_structure_factor_coef Fsqd
_refine_ls_weighting_details 'calc w=1/[\s^2^(Fo^2^)+(0.0258P)^2^+0.0000P] where P=(Fo^2^+2Fc^2^)/3'
_refine_ls_weighting_scheme calc
_refine_ls_wR_factor_gt 0.0580
_refine_ls_wR_factor_ref 0.0627
_reflns_number_gt 2620
_reflns_number_total 3505
_reflns_threshold_expression >2sigma(I)
_cod_data_source_file jo200069m_si_002.cif
_cod_data_source_block shelxl
_cod_database_code 4026216

loop_
_symmetry_equiv_pos_as_xyz
'x, y, z'
'x+1/2, -y+1/2, -z'
'-x, y+1/2, -z+1/2'
'-x+1/2, -y, z+1/2'

loop_
_atom_site_label
_atom_site_type_symbol
_atom_site_fract_x
_atom_site_fract_y
_atom_site_fract_z
_atom_site_U_iso_or_equiv
_atom_site_adp_type
_atom_site_occupancy
_atom_site_symmetry_multiplicity
_atom_site_calc_flag
_atom_site_refinement_flags
Br1 Br 0.54513(6) 0.11234(2) -0.083615(16) 0.06130(14) Uani 1 1 d .
O1 O 0.2975(4) -0.18072(16) -0.05293(10) 0.0621(6) Uani 1 1 d .
O2 O 0.3744(4) 0.22053(15) 0.11202(9) 0.0585(6) Uani 1 1 d .
O3 O 0.4475(4) 0.08751(13) 0.18813(8) 0.0491(5) Uani 1 1 d .
N1 N 0.4546(4) -0.10293(19) -0.07661(11) 0.0579(6) Uani 1 1 d .
N2 N 0.2908(4) 0.04408(16) 0.08965(11) 0.0381(5) Uani 1 1 d .
C1 C 0.3826(5) -0.0100(2) -0.05878(13) 0.0441(7) Uani 1 1 d .
C2 C 0.1678(5) -0.0086(2) -0.02303(12) 0.0388(7) Uani 1 1 d .
H2 H 0.0514 0.0032 -0.0566 0.047 Uiso 1 1 calc R
C3 C 0.1625(5) -0.1274(2) -0.00153(13) 0.0466(7) Uani 1 1 d .
H3 H 0.0115 -0.1552 -0.0031 0.056 Uiso 1 1 calc R
C4 C 0.2631(5) -0.1473(2) 0.06810(13) 0.0485(8) Uani 1 1 d .
H4A H 0.2110 -0.2163 0.0855 0.058 Uiso 1 1 calc R
H4B H 0.4219 -0.1516 0.0638 0.058 Uiso 1 1 calc R
C5 C 0.2052(5) -0.0583(2) 0.11796(14) 0.0475(8) Uani 1 1 d .
H5 H 0.2673 -0.0729 0.1629 0.057 Uiso 1 1 calc R
C6 C 0.3687(4) 0.1269(2) 0.12956(13) 0.0414(7) Uani 1 1 d .
C7 C 0.1334(5) 0.0703(2) 0.03518(13) 0.0414(7) Uani 1 1 d .
H7 H 0.1497 0.1456 0.0201 0.050 Uiso 1 1 calc R
C8 C -0.0908(6) 0.0516(3) 0.06863(15) 0.0615(9) Uani 1 1 d .
H8A H -0.1984 0.0271 0.0357 0.074 Uiso 1 1 calc R
H8B H -0.1442 0.1174 0.0900 0.074 Uiso 1 1 calc R
C9 C -0.0447(6) -0.0372(3) 0.12196(16) 0.0663(9) Uani 1 1 d .
H9A H -0.0858 -0.0125 0.1669 0.080 Uiso 1 1 calc R
H9B H -0.1265 -0.1027 0.1116 0.080 Uiso 1 1 calc R
C10 C 0.5117(6) 0.1596(2) 0.24394(13) 0.0515(8) Uani 1 1 d .
C11 C 0.7078(6) 0.2288(3) 0.22274(17) 0.0745(11) Uani 1 1 d .
H11A H 0.8191 0.1832 0.2032 0.112 Uiso 1 1 calc R
H11B H 0.7666 0.2653 0.2618 0.112 Uiso 1 1 calc R
H11C H 0.6613 0.2816 0.1899 0.112 Uiso 1 1 calc R
C12 C 0.3217(6) 0.2276(3) 0.26591(17) 0.0823(12) Uani 1 1 d .
H12A H 0.1952 0.1823 0.2726 0.124 Uiso 1 1 calc R
H12B H 0.2901 0.2807 0.2316 0.124 Uiso 1 1 calc R
H12C H 0.3576 0.2637 0.3076 0.124 Uiso 1 1 calc R
C13 C 0.5787(7) 0.0792(3) 0.29833(15) 0.0878(12) Uani 1 1 d .
H13A H 0.6971 0.0349 0.2818 0.132 Uiso 1 1 calc R
H13B H 0.4554 0.0340 0.3096 0.132 Uiso 1 1 calc R
H13C H 0.6260 0.1178 0.3380 0.132 Uiso 1 1 calc R

loop_
_atom_site_aniso_label
_atom_site_aniso_U_11
_atom_site_aniso_U_22
_atom_site_aniso_U_33
_atom_site_aniso_U_23
_atom_site_aniso_U_13
_atom_site_aniso_U_12
Br1 0.0712(2) 0.0537(2) 0.0590(2) 0.01474(15) 0.00777(19) -0.00109(18)
O1 0.0882(18) 0.0394(11) 0.0586(13) -0.0116(10) 0.0119(12) 0.0008(12)
O2 0.0840(18) 0.0343(11) 0.0572(12) -0.0028(9) -0.0188(11) 0.0023(11)
O3 0.0656(13) 0.0453(11) 0.0364(10) -0.0011(8) -0.0180(10) -0.0023(11)
N1 0.0705(17) 0.0508(14) 0.0523(14) -0.0006(12) 0.0174(14) 0.0068(14)
N2 0.0495(14) 0.0316(11) 0.0333(12) 0.0011(10) -0.0110(12) -0.0019(10)
C1 0.051(2) 0.0467(17) 0.0345(15) 0.0003(12) -0.0007(12) 0.0054(15)
C2 0.0384(18) 0.0453(16) 0.0328(14) -0.0062(12) -0.0049(12) 0.0026(13)
C3 0.0477(19) 0.0445(17) 0.0475(16) -0.0110(14) 0.0054(14) -0.0068(14)
C4 0.061(2) 0.0319(15) 0.0523(18) 0.0029(13) -0.0016(15) -0.0062(13)
C5 0.062(2) 0.0416(16) 0.0387(16) 0.0051(14) -0.0054(15) -0.0087(15)
C6 0.0431(18) 0.0411(16) 0.0398(15) -0.0029(13) -0.0026(12) 0.0025(14)
C7 0.0455(19) 0.0418(16) 0.0369(15) -0.0020(12) -0.0066(13) 0.0095(13)
C8 0.048(2) 0.081(2) 0.055(2) -0.0129(17) 0.0048(16) 0.0077(18)
C9 0.069(2) 0.073(2) 0.0574(19) -0.0102(17) 0.0255(19) -0.015(2)
C10 0.052(2) 0.0652(18) 0.0371(15) -0.0196(14) -0.0085(14) -0.0079(17)
C11 0.064(3) 0.086(3) 0.073(2) -0.029(2) -0.002(2) -0.017(2)
C12 0.060(3) 0.121(3) 0.066(2) -0.028(2) 0.0027(19) 0.016(3)
C13 0.119(3) 0.102(3) 0.0424(19) 0.0018(19) -0.026(2) 0.001(3)

loop_
_atom_type_symbol
_atom_type_description
_atom_type_scat_dispersion_real
_atom_type_scat_dispersion_imag
_atom_type_scat_source
C C 0.0033 0.0016 'International Tables Vol C Tables 4.2.6.8 and 6.1.1.4'
H H 0.0000 0.0000 'International Tables Vol C Tables 4.2.6.8 and 6.1.1.4'
N N 0.0061 0.0033 'International Tables Vol C Tables 4.2.6.8 and 6.1.1.4'
O O 0.0106 0.0060 'International Tables Vol C Tables 4.2.6.8 and 6.1.1.4'
Br Br -0.2901 2.4595 'International Tables Vol C Tables 4.2.6.8 and 6.1.1.4'

loop_
_geom_angle_atom_site_label_1
_geom_angle_atom_site_label_2
_geom_angle_atom_site_label_3
_geom_angle
N1 O1 C3 107.45(18)
C6 O3 C10 121.5(2)
C1 N1 O1 106.4(2)
C6 N2 C7 118.6(2)
C6 N2 C5 122.7(2)
C7 N2 C5 103.5(2)
N1 C1 C2 116.3(3)
N1 C1 Br1 118.1(2)
C2 C1 Br1 125.5(2)
C1 C2 C7 119.2(2)
C1 C2 C3 98.1(2)
C7 C2 C3 113.7(2)
C1 C2 H2 108.4
C7 C2 H2 108.4
C3 C2 H2 108.4
O1 C3 C4 109.1(2)
O1 C3 C2 103.1(2)
C4 C3 C2 113.4(2)
O1 C3 H3 110.3
C4 C3 H3 110.3
C2 C3 H3 110.3
C5 C4 C3 112.0(2)
C5 C4 H4A 109.2
C3 C4 H4A 109.2
C5 C4 H4B 109.2
C3 C4 H4B 109.2
H4A C4 H4B 107.9
N2 C5 C4 107.0(2)
N2 C5 C9 102.9(2)
C4 C5 C9 112.6(3)
N2 C5 H5 111.3
C4 C5 H5 111.3
C9 C5 H5 111.3
O2 C6 O3 125.7(2)
O2 C6 N2 123.8(2)
O3 C6 N2 110.4(2)
N2 C7 C2 108.7(2)
N2 C7 C8 103.3(2)
C2 C7 C8 110.6(2)
N2 C7 H7 111.3
C2 C7 H7 111.3
C8 C7 H7 111.3
C7 C8 C9 103.8(2)
C7 C8 H8A 111.0
C9 C8 H8A 111.0
C7 C8 H8B 111.0
C9 C8 H8B 111.0
H8A C8 H8B 109.0
C5 C9 C8 105.3(3)
C5 C9 H9A 110.7
C8 C9 H9A 110.7
C5 C9 H9B 110.7
C8 C9 H9B 110.7
H9A C9 H9B 108.8
O3 C10 C12 110.6(2)
O3 C10 C13 101.9(2)
C12 C10 C13 111.7(3)
O3 C10 C11 109.9(2)
C12 C10 C11 111.8(3)
C13 C10 C11 110.5(3)
C10 C11 H11A 109.5
C10 C11 H11B 109.5
H11A C11 H11B 109.5
C10 C11 H11C 109.5
H11A C11 H11C 109.5
H11B C11 H11C 109.5
C10 C12 H12A 109.5
C10 C12 H12B 109.5
H12A C12 H12B 109.5
C10 C12 H12C 109.5
H12A C12 H12C 109.5
H12B C12 H12C 109.5
C10 C13 H13A 109.5
C10 C13 H13B 109.5
H13A C13 H13B 109.5
C10 C13 H13C 109.5
H13A C13 H13C 109.5
H13B C13 H13C 109.5

loop_
_geom_bond_atom_site_label_1
_geom_bond_atom_site_label_2
_geom_bond_distance
Br1 C1 1.867(3)
O1 N1 1.432(3)
O1 C3 1.460(3)
O2 C6 1.206(3)
O3 C6 1.341(3)
O3 C10 1.467(3)
N1 C1 1.276(3)
N2 C6 1.373(3)
N2 C7 1.474(3)
N2 C5 1.474(3)
C1 C2 1.484(4)
C2 C7 1.519(3)
C2 C3 1.524(4)
C2 H2 0.9800
C3 C4 1.523(4)
C3 H3 0.9800
C4 C5 1.515(4)
C4 H4A 0.9700
C4 H4B 0.9700
C5 C9 1.543(4)
C5 H5 0.9800
C7 C8 1.531(4)
C7 H7 0.9800
C8 C9 1.543(4)
C8 H8A 0.9700
C8 H8B 0.9700
C9 H9A 0.9700
C9 H9B 0.9700
C10 C12 1.491(4)
C10 C13 1.516(4)
C10 C11 1.524(4)
C11 H11A 0.9600
C11 H11B 0.9600
C11 H11C 0.9600
C12 H12A 0.9600
C12 H12B 0.9600
C12 H12C 0.9600
C13 H13A 0.9600
C13 H13B 0.9600
C13 H13C 0.9600

loop_
_geom_torsion_atom_site_label_1
_geom_torsion_atom_site_label_2
_geom_torsion_atom_site_label_3
_geom_torsion_atom_site_label_4
_geom_torsion
C3 O1 N1 C1 -17.5(3)
O1 N1 C1 C2 -1.8(3)
O1 N1 C1 Br1 -178.45(17)
N1 C1 C2 C7 141.7(2)
Br1 C1 C2 C7 -41.9(3)
N1 C1 C2 C3 18.8(3)
Br1 C1 C2 C3 -164.84(19)
N1 O1 C3 C4 -92.3(2)
N1 O1 C3 C2 28.5(3)
C1 C2 C3 O1 -26.8(2)
C7 C2 C3 O1 -153.6(2)
C1 C2 C3 C4 91.1(3)
C7 C2 C3 C4 -35.7(3)
O1 C3 C4 C5 153.6(2)
C2 C3 C4 C5 39.3(3)
C6 N2 C5 C4 -146.7(2)
C7 N2 C5 C4 75.6(3)
C6 N2 C5 C9 94.5(3)
C7 N2 C5 C9 -43.2(3)
C3 C4 C5 N2 -59.7(3)
C3 C4 C5 C9 52.5(3)
C10 O3 C6 O2 12.5(4)
C10 O3 C6 N2 -171.1(2)
C7 N2 C6 O2 -23.8(4)
C5 N2 C6 O2 -155.7(3)
C7 N2 C6 O3 159.7(2)
C5 N2 C6 O3 27.8(3)
C6 N2 C7 C2 148.4(2)
C5 N2 C7 C2 -71.8(3)
C6 N2 C7 C8 -94.1(3)
C5 N2 C7 C8 45.7(3)
C1 C2 C7 N2 -62.4(3)
C3 C2 C7 N2 52.5(3)
C1 C2 C7 C8 -175.2(2)
C3 C2 C7 C8 -60.3(3)
N2 C7 C8 C9 -29.2(3)
C2 C7 C8 C9 87.0(3)
N2 C5 C9 C8 24.0(3)
C4 C5 C9 C8 -90.8(3)
C7 C8 C9 C5 3.1(3)
C6 O3 C10 C12 58.8(4)
C6 O3 C10 C13 177.7(3)
C6 O3 C10 C11 -65.1(3)

loop_
_cod_related_entry_id
_cod_related_entry_database
_cod_related_entry_code
1 ChemSpider 30659363
